data_7214591
loop_
_publ_author_name
'Nassimbeni, Luigi R.'
'Su, Hong'

_publ_section_title
;
 How to monitor guest exchange in host--guest systems
;
_journal_issue 37
_journal_name_full CrystEngComm
_journal_page_first 7396
_journal_paper_doi 10.1039/c3ce40675j
_journal_volume 15
_journal_year 2013
_chemical_formula_moiety 'C20 H16 O3.C3.09 H2.78 Cl0.41'
_chemical_formula_sum 'C23.09 H18.78 Cl0.41 O3'
_chemical_formula_weight 358.66
_chemical_name_systematic
;
?
;
_space_group_IT_number 2
_symmetry_cell_setting triclinic
_symmetry_space_group_name_Hall '-P 1'
_symmetry_space_group_name_H-M 'P -1'
_atom_sites_solution_hydrogens geom
_atom_sites_solution_primary direct
_atom_sites_solution_secondary difmap
_audit_creation_method SHELXL-97
_cell_angle_alpha 95.811(1)
_cell_angle_beta 96.459(1)
_cell_angle_gamma 110.021(3)
_cell_formula_units_Z 2
_cell_length_a 8.3704(3)
_cell_length_b 9.0991(4)
_cell_length_c 12.6749(6)
_cell_measurement_reflns_used 11944
_cell_measurement_temperature 113(2)
_cell_measurement_theta_max 25.09
_cell_measurement_theta_min 3.27
_cell_volume 891.11(7)
_computing_cell_refinement 'DENZO-SMN (Otwinowski & Minor, 1997)'
_computing_data_collection 'COLLECT program (Nonius, 2000)'
_computing_data_reduction 'DENZO-SMN (Otwinowski & Minor, 1997)'
_computing_molecular_graphics 'X-Seed (Barbour, 2001)'
_computing_publication_material 'SHELXL-97 (Sheldrick, 2001)'
_computing_structure_refinement 'SHELXL-97 (Sheldrick, 1997)'
_computing_structure_solution 'SHELXS-97 (Sheldrick, 1997)'
_diffrn_ambient_temperature 113(2)
_diffrn_measured_fraction_theta_full 0.983
_diffrn_measured_fraction_theta_max 0.983
_diffrn_measurement_device_type 'Nonius Kappa CCD diffractometer'
_diffrn_measurement_method '1.2\% \f scans and \w scans'
_diffrn_radiation_monochromator graphite
_diffrn_radiation_source 'fine-focus sealed tube'
_diffrn_radiation_type MoK\a
_diffrn_radiation_wavelength 0.71073
_diffrn_reflns_av_R_equivalents 0.0628
_diffrn_reflns_av_sigmaI/netI 0.0848
_diffrn_reflns_limit_h_max 9
_diffrn_reflns_limit_h_min -9
_diffrn_reflns_limit_k_max 10
_diffrn_reflns_limit_k_min -10
_diffrn_reflns_limit_l_max 15
_diffrn_reflns_limit_l_min -15
_diffrn_reflns_number 11944
_diffrn_reflns_theta_full 25.09
_diffrn_reflns_theta_max 25.09
_diffrn_reflns_theta_min 3.27
_diffrn_standards_decay_% 0
_diffrn_standards_interval_count 0
_diffrn_standards_interval_time 0
_diffrn_standards_number 0
_exptl_absorpt_coefficient_mu 0.146
_exptl_absorpt_correction_T_max 0.9785
_exptl_absorpt_correction_T_min 0.9480
_exptl_absorpt_correction_type multi-scan
_exptl_absorpt_process_details 'SADABS (Sheldrick, 1996)'
_exptl_crystal_colour colourles
_exptl_crystal_density_diffrn 1.337
_exptl_crystal_density_method 'not measured'
_exptl_crystal_description block
_exptl_crystal_F_000 376
_exptl_crystal_size_max 0.37
_exptl_crystal_size_mid 0.24
_exptl_crystal_size_min 0.15
_refine_diff_density_max 0.219
_refine_diff_density_min -0.252
_refine_diff_density_rms 0.054
_refine_ls_extinction_coef none
_refine_ls_extinction_method none
_refine_ls_goodness_of_fit_ref 1.024
_refine_ls_hydrogen_treatment mixed
_refine_ls_matrix_type full
_refine_ls_number_parameters 268
_refine_ls_number_reflns 3107
_refine_ls_number_restraints 1
_refine_ls_restrained_S_all 1.024
_refine_ls_R_factor_all 0.1128
_refine_ls_R_factor_gt 0.0504
_refine_ls_shift/su_max 0.000
_refine_ls_shift/su_mean 0.000
_refine_ls_structure_factor_coef Fsqd
_refine_ls_weighting_details 'calc w=1/[\s^2^(Fo^2^)+(0.0624P)^2^+0.0000P] where P=(Fo^2^+2Fc^2^)/3'
_refine_ls_weighting_scheme calc
_refine_ls_wR_factor_gt 0.1124
_refine_ls_wR_factor_ref 0.1328
_reflns_number_gt 1802
_reflns_number_total 3107
_reflns_threshold_expression >2sigma(I)
_cod_data_source_file c3ce40675j.txt
_cod_data_source_block 4
_cod_original_sg_symbol_H-M P-1
_cod_database_code 7214591

loop_
_symmetry_equiv_pos_as_xyz
'x, y, z'
'-x, -y, -z'

loop_
_atom_site_label
_atom_site_type_symbol
_atom_site_fract_x
_atom_site_fract_y
_atom_site_fract_z
_atom_site_U_iso_or_equiv
_atom_site_adp_type
_atom_site_occupancy
_atom_site_symmetry_multiplicity
_atom_site_calc_flag
_atom_site_refinement_flags
O9 O 0.28157(19) 0.78618(19) 0.53197(13) 0.0270(4) Uani 1 1 d D
H9 H 0.212(3) 0.692(2) 0.4823(19) 0.078(10) Uiso 1 1 d D
O10 O -0.07113(18) 0.48901(18) 0.61776(13) 0.0307(5) Uani 1 1 d .
O11 O 0.6874(2) 1.3377(2) 0.90488(15) 0.0417(5) Uani 1 1 d .
C1 C 0.3898(3) 0.6244(3) 0.7237(2) 0.0292(6) Uani 1 1 d .
H1 H 0.4905 0.7170 0.7371 0.035 Uiso 1 1 calc R
C2 C 0.4008(3) 0.4848(3) 0.7503(2) 0.0330(7) Uani 1 1 d .
H2 H 0.5088 0.4811 0.7793 0.040 Uiso 1 1 calc R
C3 C 0.2547(3) 0.3502(3) 0.7346(2) 0.0340(7) Uani 1 1 d .
H3 H 0.2619 0.2541 0.7538 0.041 Uiso 1 1 calc R
C4 C 0.0993(3) 0.3551(3) 0.6913(2) 0.0312(6) Uani 1 1 d .
H4 H -0.0018 0.2629 0.6805 0.037 Uiso 1 1 calc R
C5 C -0.2668(3) 0.6165(3) 0.5797(2) 0.0301(6) Uani 1 1 d .
H5 H -0.3569 0.5161 0.5701 0.036 Uiso 1 1 calc R
C6 C -0.3034(3) 0.7509(3) 0.5668(2) 0.0314(6) Uani 1 1 d .
H6 H -0.4190 0.7434 0.5468 0.038 Uiso 1 1 calc R
C7 C -0.1707(3) 0.8972(3) 0.5831(2) 0.0322(6) Uani 1 1 d .
H7 H -0.1955 0.9903 0.5757 0.039 Uiso 1 1 calc R
C8 C -0.0031(3) 0.9067(3) 0.6101(2) 0.0299(6) Uani 1 1 d .
H8 H 0.0864 1.0076 0.6215 0.036 Uiso 1 1 calc R
C9 C 0.2245(3) 0.7813(3) 0.63638(18) 0.0234(6) Uani 1 1 d .
C11 C 0.2340(3) 0.6335(3) 0.67763(19) 0.0237(6) Uani 1 1 d .
C12 C 0.0916(3) 0.4958(3) 0.66353(19) 0.0261(6) Uani 1 1 d .
C13 C -0.0962(3) 0.6299(3) 0.60688(19) 0.0260(6) Uani 1 1 d .
C14 C 0.0393(3) 0.7743(3) 0.62113(18) 0.0229(6) Uani 1 1 d .
C15 C 0.3464(3) 0.9318(3) 0.7077(2) 0.0236(6) Uani 1 1 d .
C16 C 0.3247(3) 0.9615(3) 0.8135(2) 0.0301(6) Uani 1 1 d .
H16 H 0.2314 0.8886 0.8391 0.036 Uiso 1 1 calc R
C17 C 0.4350(3) 1.0944(3) 0.8833(2) 0.0310(6) Uani 1 1 d .
H17 H 0.4180 1.1119 0.9556 0.037 Uiso 1 1 calc R
C18 C 0.5707(3) 1.2012(3) 0.8450(2) 0.0294(6) Uani 1 1 d .
C19 C 0.5941(3) 1.1755(3) 0.7392(2) 0.0295(6) Uani 1 1 d .
H19 H 0.6862 1.2496 0.7133 0.035 Uiso 1 1 calc R
C20 C 0.4829(3) 1.0411(3) 0.6710(2) 0.0277(6) Uani 1 1 d .
H20 H 0.4999 1.0237 0.5986 0.033 Uiso 1 1 calc R
C21 C 0.6637(4) 1.3717(3) 1.0135(2) 0.0535(8) Uani 1 1 d .
H21A H 0.6686 1.2851 1.0523 0.080 Uiso 1 1 calc R
H21B H 0.5514 1.3827 1.0142 0.080 Uiso 1 1 calc R
H21C H 0.7550 1.4705 1.0483 0.080 Uiso 1 1 calc R
Cl1G Cl -0.1369(8) 0.7288(7) -0.1014(5) 0.0816(14) Uani 0.40 1 d P
C1G C -0.116(2) 0.7824(19) -0.0899(18) 0.131(8) Uani 0.60 1 d P
C2G C 0.0688(4) 0.9499(6) 0.0691(3) 0.0655(10) Uani 1 1 d .
C3G C -0.0441(7) 0.9208(9) -0.0351(6) 0.0546(18) Uani 0.50 1 d P
C4G C 0.0001(12) 0.8038(12) 0.0213(10) 0.085(3) Uani 0.50 1 d P
C5G C -0.1434(10) 0.9041(13) -0.1227(7) 0.079(3) Uani 0.50 1 d P

loop_
_atom_site_aniso_label
_atom_site_aniso_U_11
_atom_site_aniso_U_22
_atom_site_aniso_U_33
_atom_site_aniso_U_23
_atom_site_aniso_U_13
_atom_site_aniso_U_12
O9 0.0280(9) 0.0275(10) 0.0247(10) 0.0027(8) 0.0056(7) 0.0088(8)
O10 0.0239(9) 0.0243(10) 0.0416(11) 0.0033(8) -0.0023(8) 0.0085(7)
O11 0.0482(12) 0.0303(11) 0.0346(12) -0.0032(9) -0.0037(9) 0.0045(9)
C1 0.0247(14) 0.0265(15) 0.0349(16) 0.0028(12) 0.0047(11) 0.0077(11)
C2 0.0329(15) 0.0341(16) 0.0364(17) 0.0060(13) -0.0007(12) 0.0192(13)
C3 0.0408(16) 0.0261(15) 0.0391(17) 0.0081(13) 0.0040(13) 0.0165(13)
C4 0.0307(15) 0.0256(15) 0.0352(17) 0.0053(12) 0.0028(12) 0.0082(12)
C5 0.0253(14) 0.0303(15) 0.0332(17) 0.0026(12) 0.0038(11) 0.0088(12)
C6 0.0268(14) 0.0372(16) 0.0337(16) 0.0042(13) 0.0036(11) 0.0167(13)
C7 0.0320(15) 0.0291(15) 0.0400(17) 0.0062(13) 0.0049(12) 0.0165(13)
C8 0.0255(14) 0.0269(15) 0.0347(16) 0.0028(12) 0.0032(11) 0.0070(11)
C9 0.0233(13) 0.0245(14) 0.0224(14) 0.0037(11) 0.0044(10) 0.0086(11)
C11 0.0233(13) 0.0245(14) 0.0236(15) 0.0020(11) 0.0037(10) 0.0091(11)
C12 0.0233(13) 0.0292(15) 0.0259(15) 0.0021(12) 0.0014(11) 0.0107(11)
C13 0.0301(14) 0.0255(15) 0.0266(15) 0.0042(11) 0.0057(11) 0.0149(12)
C14 0.0236(13) 0.0215(14) 0.0234(15) 0.0027(11) 0.0012(10) 0.0087(11)
C15 0.0217(13) 0.0219(13) 0.0293(16) 0.0045(11) 0.0025(10) 0.0109(11)
C16 0.0302(14) 0.0270(15) 0.0341(17) 0.0086(12) 0.0080(12) 0.0094(12)
C17 0.0381(15) 0.0302(15) 0.0252(16) 0.0042(12) 0.0044(12) 0.0130(13)
C18 0.0311(15) 0.0243(15) 0.0303(17) 0.0007(12) -0.0059(12) 0.0108(12)
C19 0.0254(14) 0.0269(15) 0.0345(17) 0.0060(12) 0.0034(11) 0.0071(11)
C20 0.0257(14) 0.0301(15) 0.0287(16) 0.0052(12) 0.0049(11) 0.0116(12)
C21 0.071(2) 0.0420(18) 0.0330(19) -0.0053(14) -0.0057(15) 0.0096(16)
Cl1G 0.074(2) 0.062(4) 0.083(2) 0.003(2) 0.0162(17) -0.007(2)
C1G 0.096(9) 0.056(12) 0.198(15) -0.038(9) 0.106(10) -0.037(8)
C2G 0.043(2) 0.087(3) 0.072(3) 0.037(3) 0.0194(19) 0.019(2)
C3G 0.024(4) 0.075(6) 0.052(5) 0.015(4) 0.010(3) 0.001(3)
C4G 0.069(6) 0.069(6) 0.136(9) 0.035(7) 0.054(6) 0.030(5)
C5G 0.049(5) 0.087(8) 0.063(6) -0.010(5) 0.017(4) -0.020(5)

loop_
_atom_type_symbol
_atom_type_description
_atom_type_scat_dispersion_real
_atom_type_scat_dispersion_imag
_atom_type_scat_source
C C 0.0033 0.0016 'International Tables Vol C Tables 4.2.6.8 and 6.1.1.4'
H H 0.0000 0.0000 'International Tables Vol C Tables 4.2.6.8 and 6.1.1.4'
O O 0.0106 0.0060 'International Tables Vol C Tables 4.2.6.8 and 6.1.1.4'
Cl Cl 0.1484 0.1585 'International Tables Vol C Tables 4.2.6.8 and 6.1.1.4'

loop_
_geom_angle_atom_site_label_1
_geom_angle_atom_site_label_2
_geom_angle_atom_site_label_3
_geom_angle
_geom_angle_site_symmetry_1
_geom_angle_site_symmetry_3
C9 O9 H9 110.9(19) . .
C13 O10 C12 118.34(17) . .
C18 O11 C21 116.8(2) . .
C2 C1 C11 121.7(2) . .
C2 C1 H1 119.1 . .
C11 C1 H1 119.1 . .
C1 C2 C3 119.9(2) . .
C1 C2 H2 120.0 . .
C3 C2 H2 120.0 . .
C4 C3 C2 120.0(2) . .
C4 C3 H3 120.0 . .
C2 C3 H3 120.0 . .
C3 C4 C12 119.1(2) . .
C3 C4 H4 120.4 . .
C12 C4 H4 120.4 . .
C6 C5 C13 119.1(2) . .
C6 C5 H5 120.5 . .
C13 C5 H5 120.5 . .
C5 C6 C7 119.9(2) . .
C5 C6 H6 120.1 . .
C7 C6 H6 120.1 . .
C8 C7 C6 119.7(2) . .
C8 C7 H7 120.1 . .
C6 C7 H7 120.1 . .
C7 C8 C14 122.2(2) . .
C7 C8 H8 118.9 . .
C14 C8 H8 118.9 . .
O9 C9 C11 108.35(18) . .
O9 C9 C14 107.94(18) . .
C11 C9 C14 109.84(17) . .
O9 C9 C15 105.83(17) . .
C11 C9 C15 112.23(19) . .
C14 C9 C15 112.41(19) . .
C12 C11 C1 116.2(2) . .
C12 C11 C9 121.6(2) . .
C1 C11 C9 122.0(2) . .
C11 C12 C4 123.0(2) . .
C11 C12 O10 121.8(2) . .
C4 C12 O10 115.2(2) . .
O10 C13 C14 122.5(2) . .
O10 C13 C5 115.2(2) . .
C14 C13 C5 122.3(2) . .
C8 C14 C13 116.9(2) . .
C8 C14 C9 122.3(2) . .
C13 C14 C9 120.5(2) . .
C16 C15 C20 118.1(2) . .
C16 C15 C9 119.6(2) . .
C20 C15 C9 122.3(2) . .
C15 C16 C17 122.2(2) . .
C15 C16 H16 118.9 . .
C17 C16 H16 118.9 . .
C16 C17 C18 118.7(2) . .
C16 C17 H17 120.7 . .
C18 C17 H17 120.7 . .
O11 C18 C19 115.1(2) . .
O11 C18 C17 124.5(2) . .
C19 C18 C17 120.4(2) . .
C18 C19 C20 120.0(2) . .
C18 C19 H19 120.0 . .
C20 C19 H19 120.0 . .
C19 C20 C15 120.7(2) . .
C19 C20 H20 119.7 . .
C15 C20 H20 119.7 . .
O11 C21 H21A 109.5 . .
O11 C21 H21B 109.5 . .
H21A C21 H21B 109.5 . .
O11 C21 H21C 109.5 . .
H21A C21 H21C 109.5 . .
H21B C21 H21C 109.5 . .
C5G Cl1G C3G 44.0(4) . .
C5G Cl1G C4G 93.9(6) . .
C3G Cl1G C4G 49.9(4) . .
C3G C1G C5G 59.0(9) . .
C3G C1G C4G 60.8(9) . .
C5G C1G C4G 119.7(11) . .
C4G C2G C5G 176.6(7) . 2_575
C4G C2G C3G 127.1(6) . 2_575
C5G C2G C3G 56.3(5) 2_575 2_575
C4G C2G C3G 63.2(5) . .
C5G C2G C3G 120.3(7) 2_575 .
C3G C2G C3G 64.0(6) 2_575 .
C5G C3G C1G 61.4(13) . .
C5G C3G C2G 60.5(6) . 2_575
C1G C3G C2G 121.8(14) . 2_575
C5G C3G C4G 130.8(9) . .
C1G C3G C4G 69.5(12) . .
C2G C3G C4G 168.5(8) 2_575 .
C5G C3G C2G 176.1(9) . .
C1G C3G C2G 122.1(14) . .
C2G C3G C2G 116.0(6) 2_575 .
C4G C3G C2G 52.6(5) . .
C5G C3G C3G 122.1(11) . 2_575
C1G C3G C3G 176.4(16) . 2_575
C2G C3G C3G 61.7(6) 2_575 2_575
C4G C3G C3G 106.9(9) . 2_575
C2G C3G C3G 54.4(5) . 2_575
C5G C3G Cl1G 65.2(6) . .
C1G C3G Cl1G 4.0(13) . .
C2G C3G Cl1G 125.7(5) 2_575 .
C4G C3G Cl1G 65.7(7) . .
C2G C3G Cl1G 118.3(6) . .
C3G C3G Cl1G 172.5(8) 2_575 .
C2G C4G C3G 64.2(5) . .
C2G C4G C1G 113.9(9) . .
C3G C4G C1G 49.7(8) . .
C2G C4G Cl1G 128.7(7) . .
C3G C4G Cl1G 64.5(6) . .
C1G C4G Cl1G 14.8(8) . .
C3G C5G C1G 59.6(11) . .
C3G C5G C2G 63.2(6) . 2_575
C1G C5G C2G 122.8(12) . 2_575
C3G C5G Cl1G 70.8(7) . .
C1G C5G Cl1G 11.2(10) . .
C2G C5G Cl1G 134.0(7) 2_575 .

loop_
_geom_bond_atom_site_label_1
_geom_bond_atom_site_label_2
_geom_bond_distance
_geom_bond_site_symmetry_2
O9 C9 1.456(3) .
O9 H9 0.966(2) .
O10 C13 1.386(3) .
O10 C12 1.397(3) .
O11 C18 1.373(3) .
O11 C21 1.430(3) .
C1 C2 1.376(3) .
C1 C11 1.400(3) .
C1 H1 0.9500 .
C2 C3 1.380(3) .
C2 H2 0.9500 .
C3 C4 1.372(3) .
C3 H3 0.9500 .
C4 C12 1.383(3) .
C4 H4 0.9500 .
C5 C6 1.379(3) .
C5 C13 1.391(3) .
C5 H5 0.9500 .
C6 C7 1.389(3) .
C6 H6 0.9500 .
C7 C8 1.377(3) .
C7 H7 0.9500 .
C8 C14 1.383(3) .
C8 H8 0.9500 .
C9 C11 1.515(3) .
C9 C14 1.519(3) .
C9 C15 1.523(3) .
C11 C12 1.380(3) .
C13 C14 1.390(3) .
C15 C16 1.385(3) .
C15 C20 1.395(3) .
C16 C17 1.390(3) .
C16 H16 0.9500 .
C17 C18 1.391(3) .
C17 H17 0.9500 .
C18 C19 1.384(3) .
C19 C20 1.391(3) .
C19 H19 0.9500 .
C20 H20 0.9500 .
C21 H21A 0.9800 .
C21 H21B 0.9800 .
C21 H21C 0.9800 .
Cl1G C5G 1.662(13) .
Cl1G C3G 1.729(9) .
Cl1G C4G 1.745(15) .
C1G C3G 1.280(17) .
C1G C5G 1.30(2) .
C1G C4G 1.57(2) .
C2G C4G 1.304(10) .
C2G C5G 1.331(10) 2_575
C2G C3G 1.365(8) 2_575
C2G C3G 1.478(8) .
C3G C5G 1.272(10) .
C3G C2G 1.365(8) 2_575
C3G C4G 1.465(12) .
C3G C3G 1.510(15) 2_575
C5G C2G 1.331(9) 2_575

loop_
_geom_hbond_atom_site_label_D
_geom_hbond_atom_site_label_H
_geom_hbond_atom_site_label_A
_geom_hbond_distance_DH
_geom_hbond_distance_HA
_geom_hbond_distance_DA
_geom_hbond_angle_DHA
_geom_hbond_site_symmetry_A
O9 H9 O10 0.966(2) 1.905(3) 2.871(2) 178(3) 2_566

loop_
_geom_torsion_atom_site_label_1
_geom_torsion_atom_site_label_2
_geom_torsion_atom_site_label_3
_geom_torsion_atom_site_label_4
_geom_torsion
_geom_torsion_site_symmetry_1
_geom_torsion_site_symmetry_4
C11 C1 C2 C3 -2.0(4) . .
C1 C2 C3 C4 0.9(4) . .
C2 C3 C4 C12 0.2(4) . .
C13 C5 C6 C7 -1.3(4) . .
C5 C6 C7 C8 1.2(4) . .
C6 C7 C8 C14 0.4(4) . .
C2 C1 C11 C12 2.0(3) . .
C2 C1 C11 C9 -172.7(2) . .
O9 C9 C11 C12 -96.0(2) . .
C14 C9 C11 C12 21.7(3) . .
C15 C9 C11 C12 147.5(2) . .
O9 C9 C11 C1 78.5(3) . .
C14 C9 C11 C1 -163.9(2) . .
C15 C9 C11 C1 -38.0(3) . .
C1 C11 C12 C4 -0.8(4) . .
C9 C11 C12 C4 173.9(2) . .
C1 C11 C12 O10 -179.6(2) . .
C9 C11 C12 O10 -4.9(3) . .
C3 C4 C12 C11 -0.2(4) . .
C3 C4 C12 O10 178.6(2) . .
C13 O10 C12 C11 -13.3(3) . .
C13 O10 C12 C4 167.8(2) . .
C12 O10 C13 C14 12.0(3) . .
C12 O10 C13 C5 -168.6(2) . .
C6 C5 C13 O10 -179.7(2) . .
C6 C5 C13 C14 -0.3(4) . .
C7 C8 C14 C13 -1.9(4) . .
C7 C8 C14 C9 171.8(2) . .
O10 C13 C14 C8 -178.8(2) . .
C5 C13 C14 C8 1.9(3) . .
O10 C13 C14 C9 7.4(3) . .
C5 C13 C14 C9 -172.0(2) . .
O9 C9 C14 C8 -78.4(3) . .
C11 C9 C14 C8 163.7(2) . .
C15 C9 C14 C8 38.0(3) . .
O9 C9 C14 C13 95.1(2) . .
C11 C9 C14 C13 -22.8(3) . .
C15 C9 C14 C13 -148.6(2) . .
O9 C9 C15 C16 179.9(2) . .
C11 C9 C15 C16 -62.1(3) . .
C14 C9 C15 C16 62.4(3) . .
O9 C9 C15 C20 -1.2(3) . .
C11 C9 C15 C20 116.8(2) . .
C14 C9 C15 C20 -118.8(2) . .
C20 C15 C16 C17 -0.8(4) . .
C9 C15 C16 C17 178.0(2) . .
C15 C16 C17 C18 0.5(4) . .
C21 O11 C18 C19 177.7(2) . .
C21 O11 C18 C17 -1.1(4) . .
C16 C17 C18 O11 179.2(2) . .
C16 C17 C18 C19 0.4(4) . .
O11 C18 C19 C20 -179.7(2) . .
C17 C18 C19 C20 -0.8(4) . .
C18 C19 C20 C15 0.4(4) . .
C16 C15 C20 C19 0.4(3) . .
C9 C15 C20 C19 -178.4(2) . .
C4G C1G C3G C5G -177.1(9) . .
C5G C1G C3G C2G -1.2(10) . 2_575
C4G C1G C3G C2G -178.3(7) . 2_575
C5G C1G C3G C4G 177.1(9) . .
C5G C1G C3G C2G 178.1(7) . .
C4G C1G C3G C2G 1.0(9) . .
C5G C1G C3G C3G 170(17) . 2_575
C4G C1G C3G C3G -8(17) . 2_575
C5G C1G C3G Cl1G 166(15) . .
C4G C1G C3G Cl1G -11(14) . .
C4G C2G C3G C5G 153(9) . .
C5G C2G C3G C5G -27(10) 2_575 .
C3G C2G C3G C5G -25(9) 2_575 .
C4G C2G C3G C1G -1.2(11) . .
C5G C2G C3G C1G 178.8(10) 2_575 .
C3G C2G C3G C1G -179.4(12) 2_575 .
C4G C2G C3G C2G 178.2(6) . 2_575
C5G C2G C3G C2G -1.8(7) 2_575 2_575
C3G C2G C3G C2G 0.0 2_575 2_575
C5G C2G C3G C4G -180.0(6) 2_575 .
C3G C2G C3G C4G -178.2(6) 2_575 .
C4G C2G C3G C3G 178.2(6) . 2_575
C5G C2G C3G C3G -1.8(7) 2_575 2_575
C4G C2G C3G Cl1G -0.3(5) . .
C5G C2G C3G Cl1G 179.8(5) 2_575 .
C3G C2G C3G Cl1G -178.4(8) 2_575 .
C4G Cl1G C3G C5G -177.9(6) . .
C5G Cl1G C3G C1G -13(14) . .
C4G Cl1G C3G C1G 169(14) . .
C5G Cl1G C3G C2G -0.2(5) . 2_575
C4G Cl1G C3G C2G -178.0(7) . 2_575
C5G Cl1G C3G C4G 177.9(6) . .
C5G Cl1G C3G C2G 178.1(7) . .
C4G Cl1G C3G C2G 0.2(4) . .
C5G Cl1G C3G C3G 168(5) . 2_575
C4G Cl1G C3G C3G -10(5) . 2_575
C5G C2G C4G C3G 180(100) 2_575 .
C3G C2G C4G C3G 2.1(7) 2_575 .
C5G C2G C4G C1G -179(100) 2_575 .
C3G C2G C4G C1G 3.0(11) 2_575 .
C3G C2G C4G C1G 0.9(8) . .
C5G C2G C4G Cl1G 180(100) 2_575 .
C3G C2G C4G Cl1G 2.3(10) 2_575 .
C3G C2G C4G Cl1G 0.3(6) . .
C5G C3G C4G C2G -177.7(8) . .
C1G C3G C4G C2G 178.9(10) . .
C2G C3G C4G C2G -8(3) 2_575 .
C3G C3G C4G C2G -1.6(5) 2_575 .
Cl1G C3G C4G C2G 179.8(5) . .
C5G C3G C4G C1G 3.4(11) . .
C2G C3G C4G C1G 173(3) 2_575 .
C2G C3G C4G C1G -178.9(10) . .
C3G C3G C4G C1G 179.5(11) 2_575 .
Cl1G C3G C4G C1G 0.8(10) . .
C5G C3G C4G Cl1G 2.5(7) . .
C1G C3G C4G Cl1G -0.8(10) . .
C2G C3G C4G Cl1G 172(3) 2_575 .
C2G C3G C4G Cl1G -179.8(5) . .
C3G C3G C4G Cl1G 178.7(7) 2_575 .
C3G C1G C4G C2G -1.1(10) . .
C5G C1G C4G C2G -3.9(17) . .
C5G C1G C4G C3G -2.9(9) . .
C3G C1G C4G Cl1G 177(4) . .
C5G C1G C4G Cl1G 174(4) . .
C5G Cl1G C4G C2G -1.8(8) . .
C3G Cl1G C4G C2G -0.3(6) . .
C5G Cl1G C4G C3G -1.5(4) . .
C5G Cl1G C4G C1G -4(3) . .
C3G Cl1G C4G C1G -2(3) . .
C2G C3G C5G C1G 178.8(10) 2_575 .
C4G C3G C5G C1G -3.6(12) . .
C2G C3G C5G C1G -155(9) . .
C3G C3G C5G C1G -179.2(12) 2_575 .
Cl1G C3G C5G C1G -1.0(11) . .
C1G C3G C5G C2G -178.8(10) . 2_575
C4G C3G C5G C2G 177.6(8) . 2_575
C2G C3G C5G C2G 26(9) . 2_575
C3G C3G C5G C2G 2.0(7) 2_575 2_575
Cl1G C3G C5G C2G -179.9(5) . 2_575
C1G C3G C5G Cl1G 1.0(11) . .
C2G C3G C5G Cl1G 179.9(5) 2_575 .
C4G C3G C5G Cl1G -2.6(8) . .
C2G C3G C5G Cl1G -154(9) . .
C3G C3G C5G Cl1G -178.2(8) 2_575 .
C4G C1G C5G C3G 2.9(9) . .
C3G C1G C5G C2G 1.3(10) . 2_575
C4G C1G C5G C2G 4.2(18) . 2_575
C3G C1G C5G Cl1G -175(5) . .
C4G C1G C5G Cl1G -172(6) . .
C4G Cl1G C5G C3G 1.6(5) . .
C3G Cl1G C5G C1G 5(5) . .
C4G Cl1G C5G C1G 6(5) . .
C3G Cl1G C5G C2G 0.2(6) . 2_575
C4G Cl1G C5G C2G 1.8(9) . 2_575
